data_7102452
loop_
_publ_author_name
'Panda, Snigdha'
'Singh, Harkesh B'
'Butcher, Ray J'

_publ_section_title
;
 Contrasting coordination behaviour of 22-membered chalcogenaaza (Se,
 Te) macrocylces towards Pd(II) and Pt(II): isolation and structural
 characterization of the first metallamacrocyle with a C-Pt-Se linkage.
;
_journal_issue 3
_journal_name_full 'Chemical communications (Cambridge, England)'
_journal_page_first 322
_journal_page_last 323
_journal_paper_doi 10.1039/b312358h
_journal_year 2004
_chemical_formula_sum 'C32 H50 Cl2 N4 O7 Pd Te2'
_chemical_formula_weight 1035.26
_chemical_name_systematic
;
?
;
_space_group_IT_number 2
_symmetry_cell_setting triclinic
_symmetry_space_group_name_Hall '-P 1'
_symmetry_space_group_name_H-M 'P -1'
_atom_sites_solution_hydrogens geom
_atom_sites_solution_primary direct
_atom_sites_solution_secondary difmap
_audit_creation_method SHELXL-97
_cell_angle_alpha 104.235(8)
_cell_angle_beta 107.668(9)
_cell_angle_gamma 110.244(8)
_cell_formula_units_Z 2
_cell_length_a 12.072(6)
_cell_length_b 13.264(6)
_cell_length_c 14.527(7)
_cell_measurement_temperature 293(2)
_cell_volume 1912.6(16)
_computing_cell_refinement 'Bruker SMART'
_computing_data_collection 'Bruker SMART'
_computing_data_reduction 'Bruker SHELXTL'
_computing_molecular_graphics 'Bruker SHELXTL'
_computing_publication_material 'Bruker SHELXTL'
_computing_structure_refinement 'SHELXL-97 (Sheldrick, 1997)'
_computing_structure_solution 'SHELXS-97 (Sheldrick, 1990)'
_diffrn_ambient_temperature 293(2)
_diffrn_measured_fraction_theta_full 0.924
_diffrn_measured_fraction_theta_max 0.924
_diffrn_measurement_device_type 'CCD area detector'
_diffrn_measurement_method 'phi and omega scans'
_diffrn_radiation_monochromator graphite
_diffrn_radiation_source 'fine-focus sealed tube'
_diffrn_radiation_type MoK\a
_diffrn_radiation_wavelength 0.71073
_diffrn_reflns_av_R_equivalents 0.0674
_diffrn_reflns_av_sigmaI/netI 0.0474
_diffrn_reflns_limit_h_max 15
_diffrn_reflns_limit_h_min -14
_diffrn_reflns_limit_k_max 16
_diffrn_reflns_limit_k_min -17
_diffrn_reflns_limit_l_max 19
_diffrn_reflns_limit_l_min -17
_diffrn_reflns_number 13450
_diffrn_reflns_theta_full 28.32
_diffrn_reflns_theta_max 28.32
_diffrn_reflns_theta_min 1.60
_exptl_absorpt_coefficient_mu 2.169
_exptl_absorpt_correction_T_max 0.928075
_exptl_absorpt_correction_T_min 0.646333
_exptl_absorpt_correction_type multi-scan
_exptl_crystal_colour orange-yell
_exptl_crystal_density_diffrn 1.798
_exptl_crystal_density_method 'not measured'
_exptl_crystal_description chunk
_exptl_crystal_F_000 1020
_exptl_crystal_size_max 0.2
_exptl_crystal_size_mid 0.4
_exptl_crystal_size_min 0.4
_refine_diff_density_max 4.122
_refine_diff_density_min -2.942
_refine_diff_density_rms 0.277
_refine_ls_extinction_method none
_refine_ls_goodness_of_fit_ref 1.067
_refine_ls_hydrogen_treatment mixed
_refine_ls_matrix_type full
_refine_ls_number_parameters 441
_refine_ls_number_reflns 8797
_refine_ls_number_restraints 18
_refine_ls_restrained_S_all 1.066
_refine_ls_R_factor_all 0.0938
_refine_ls_R_factor_gt 0.0782
_refine_ls_shift/su_max 0.273
_refine_ls_shift/su_mean 0.010
_refine_ls_structure_factor_coef Fsqd
_refine_ls_weighting_details 'calc w=1/[\s^2^(Fo^2^)+(0.0613P)^2^+49.8723P] where P=(Fo^2^+2Fc^2^)/3'
_refine_ls_weighting_scheme calc
_refine_ls_wR_factor_gt 0.1844
_refine_ls_wR_factor_ref 0.2003
_reflns_number_gt 7420
_reflns_number_total 8797
_reflns_threshold_expression >2sigma(I)
_cod_data_source_file b312358h.txt
_cod_data_source_block compound_7
_cod_depositor_comments
;
The following automatic conversions were performed:
'_symmetry_cell_setting' value 'Triclinic' changed to 'triclinic'
according to '/home/saulius/struct/CIF-dictionaries/cif_core.dic'
dictionary named 'cif_core.dic' version 2.4.1 from 2010-06-29.

Automatic conversion script
Id: cif_fix_enum 1527 2010-12-29 10:47:43Z saulius 
;
_cod_original_sg_symbol_H-M P-1
_cod_database_code 7102452

loop_
_symmetry_equiv_pos_as_xyz
'x, y, z'
'-x, -y, -z'

loop_
_atom_site_label
_atom_site_type_symbol
_atom_site_fract_x
_atom_site_fract_y
_atom_site_fract_z
_atom_site_U_iso_or_equiv
_atom_site_adp_type
_atom_site_occupancy
_atom_site_symmetry_multiplicity
_atom_site_calc_flag
_atom_site_refinement_flags
_atom_site_disorder_assembly
_atom_site_disorder_group
Te1 Te 0.20842(3) 0.28054(3) 0.12594(3) 0.02350(8) Uani 1 1 d . A .
Te2A Te 0.06975(4) 0.34248(4) 0.30931(4) 0.01957(11) Uani 0.8235(13) 1 d P A 1
Te2B Te 0.0961(2) 0.3857(2) 0.33674(19) 0.0224(5) Uani 0.1765(13) 1 d P A 2
Pd Pd 0.26518(4) 0.46208(4) 0.28014(3) 0.02429(10) Uani 1 1 d . . .
Cl1 Cl 0.1937(3) 0.7894(3) 0.2802(3) 0.1036(9) Uani 1 1 d . . .
Cl2 Cl 0.3959(3) 0.4624(3) 0.5247(3) 0.0813(9) Uani 1 1 d . . .
O1W O 0.23400(6) 0.20744(4) 0.4770(2) 0.067(2) Uani 1 1 d D . .
H1W1 H 0.28551(11) 0.28026(3) 0.5078(4) 0.100 Uiso 1 1 d D . .
H1W2 H 0.28124(13) 0.17525(9) 0.4972(4) 0.100 Uiso 1 1 d D . .
O2W O -0.06477(6) 0.05495(7) 0.43316(6) 0.0776(15) Uani 1 1 d D . .
H2W1 H -0.04968(11) 0.00310(9) 0.39933(8) 0.116 Uiso 1 1 d D . .
H2W2 H 0.00021(13) 0.09071(14) 0.49305(7) 0.116 Uiso 1 1 d D . .
O3W O 0.68219(7) 1.02555(6) 0.34629(5) 0.0403(12) Uani 1 1 d D . .
H3W1 H 0.73074(9) 1.00272(10) 0.38222(7) 0.060 Uiso 1 1 d D . .
H3W2 H 0.63963(18) 0.97062(12) 0.28558(6) 0.060 Uiso 1 1 d D . .
O4W O 0.45387(5) 0.96819(14) 0.35269(6) 0.118(4) Uani 1 1 d D . .
H4W1 H 0.38277(4) 0.9389(3) 0.29800(10) 0.177 Uiso 1 1 d D . .
H4W2 H 0.51275(6) 1.0005(3) 0.33421(14) 0.177 Uiso 1 1 d D . .
O5W O -0.00385(4) -0.13618(11) 0.31822(7) 0.147(6) Uani 1 1 d D . .
H5W1 H -0.08223(4) -0.17134(15) 0.27151(11) 0.221 Uiso 1 1 d D . .
H5W2 H 0.03748(7) -0.1620(2) 0.28897(18) 0.221 Uiso 1 1 d D . .
O6W O 0.29462(5) -0.00198(5) 0.47529(10) 0.185(8) Uani 1 1 d D . .
H6W1 H 0.24874(7) -0.07550(5) 0.44234(18) 0.277 Uiso 1 1 d D . .
H6W2 H 0.36381(8) 0.01283(15) 0.46598(15) 0.277 Uiso 1 1 d D . .
O7WA O 0.615(2) 0.865(2) 0.2091(15) 0.111(10) Uani 0.463(16) 1 d P B 1
O7WB O 0.7096(16) 0.8001(11) 0.2117(13) 0.080(5) Uani 0.537(16) 1 d P B 2
N1A N 0.4415(5) 0.5644(4) 0.2772(4) 0.0231(11) Uani 1 1 d . A .
H1AA H 0.5038 0.5656 0.3313 0.028 Uiso 1 1 d R . .
N2A N 0.2887(5) 0.6252(5) 0.3728(4) 0.0346(13) Uani 1 1 d . A .
H2AB H 0.2396 0.6454 0.3279 0.042 Uiso 1 1 d R . .
N1B N 0.2318(5) 0.1711(5) 0.2544(5) 0.0333(12) Uani 1 1 d . A .
H1B H 0.2104 0.1972 0.3065 0.040 Uiso 1 1 d R . .
N2B N -0.0255(5) 0.0804(5) 0.2245(5) 0.0374(14) Uani 1 1 d . . .
H2B H -0.0223 0.0524 0.2752 0.045 Uiso 1 1 d R . .
C1A C 0.2499(3) 0.3892(2) 0.0402(2) 0.0283(13) Uani 1 1 d G . .
C2A C 0.1530(3) 0.3547(3) -0.0589(3) 0.0282(14) Uani 1 1 d G A .
H2AA H 0.0755 0.2865 -0.0859 0.034 Uiso 1 1 calc R . .
C3A C 0.1720(4) 0.4221(4) -0.1176(3) 0.0337(15) Uani 1 1 d G A .
H3AA H 0.1072 0.3990 -0.1839 0.040 Uiso 1 1 calc R . .
C4A C 0.2878(5) 0.5241(4) -0.0772(3) 0.0328(15) Uani 1 1 d G A .
H4AA H 0.3005 0.5693 -0.1165 0.039 Uiso 1 1 calc R . .
C5A C 0.3847(4) 0.5587(3) 0.0218(4) 0.0304(13) Uani 1 1 d G A .
H5AA H 0.4622 0.6269 0.0489 0.036 Uiso 1 1 calc R . .
C6A C 0.3657(3) 0.4912(3) 0.0805(3) 0.0288(13) Uani 1 1 d G A .
C7A C 0.4750(5) 0.5314(5) 0.1875(5) 0.0249(13) Uani 1 1 d . . .
H7AA H 0.4994 0.4693 0.1891 0.030 Uiso 1 1 calc R A .
H7AB H 0.5504 0.5982 0.1967 0.030 Uiso 1 1 calc R . .
C8A C 0.4577(6) 0.6870(5) 0.3123(5) 0.0298(14) Uani 1 1 d . . .
H8AA H 0.4004 0.6966 0.2555 0.036 Uiso 1 1 calc R A .
H8AB H 0.5470 0.7422 0.3327 0.036 Uiso 1 1 calc R . .
C9A C 0.4235(6) 0.7089(6) 0.4050(5) 0.0343(15) Uani 1 1 d . A .
H9AA H 0.4819 0.7004 0.4620 0.041 Uiso 1 1 calc R . .
H9AB H 0.4337 0.7879 0.4299 0.041 Uiso 1 1 calc R . .
C10A C 0.2492(6) 0.6371(7) 0.4607(5) 0.0364(16) Uani 1 1 d . . .
H10A H 0.2934 0.7187 0.5080 0.044 Uiso 1 1 calc R A .
H10B H 0.2768 0.5938 0.4997 0.044 Uiso 1 1 calc R . .
C11A C 0.1011(3) 0.5923(3) 0.4226(3) 0.0407(15) Uani 1 1 d G A .
C12A C 0.0557(4) 0.6715(3) 0.4547(4) 0.0504(18) Uani 1 1 d G . .
H12A H 0.1146 0.7492 0.4978 0.060 Uiso 1 1 calc R A .
C13A C -0.0776(5) 0.6346(5) 0.4222(4) 0.0608(17) Uani 1 1 d G A .
H13A H -0.1079 0.6876 0.4436 0.073 Uiso 1 1 calc R . .
C14A C -0.1655(3) 0.5185(5) 0.3577(4) 0.0513(18) Uani 1 1 d G . .
H14A H -0.2547 0.4938 0.3359 0.062 Uiso 1 1 calc R A .
C15A C -0.1201(3) 0.4393(4) 0.3256(4) 0.0433(16) Uani 1 1 d G A .
H15A H -0.1790 0.3616 0.2824 0.052 Uiso 1 1 calc R . .
C16A C 0.0132(3) 0.4762(3) 0.3581(3) 0.0320(14) Uani 1 1 d G . .
C1B C 0.3654(2) 0.2388(3) 0.1333(3) 0.0273(13) Uani 1 1 d G . .
C2B C 0.4055(4) 0.2342(4) 0.0529(3) 0.0278(13) Uani 1 1 d G A .
H2BA H 0.3688 0.2555 -0.0006 0.033 Uiso 1 1 calc R . .
C3B C 0.5003(5) 0.1977(5) 0.0523(4) 0.0347(15) Uani 1 1 d G A .
H3BA H 0.5271 0.1946 -0.0015 0.042 Uiso 1 1 calc R . .
C4B C 0.5551(4) 0.1658(5) 0.1322(4) 0.0379(17) Uani 1 1 d G A .
H4BA H 0.6185 0.1414 0.1318 0.045 Uiso 1 1 calc R . .
C5B C 0.5150(4) 0.1704(5) 0.2126(4) 0.0349(16) Uani 1 1 d G A .
H5BA H 0.5517 0.1491 0.2661 0.042 Uiso 1 1 calc R . .
C6B C 0.4202(4) 0.2069(4) 0.2132(3) 0.0275(13) Uani 1 1 d G A .
C7B C 0.3726(6) 0.2083(6) 0.2997(5) 0.0346(14) Uani 1 1 d . . .
H7BA H 0.3910 0.1561 0.3313 0.042 Uiso 1 1 calc R A .
H7BB H 0.4182 0.2865 0.3541 0.042 Uiso 1 1 calc R . .
C8B C 0.1501(6) 0.0425(5) 0.1994(6) 0.0368(15) Uani 1 1 d . . .
H8BA H 0.1622 0.0058 0.2492 0.044 Uiso 1 1 calc R A .
H8BB H 0.1762 0.0119 0.1464 0.044 Uiso 1 1 calc R . .
C9B C 0.0075(6) 0.0154(6) 0.1482(6) 0.0361(15) Uani 1 1 d . A .
H9BA H -0.0082 0.0372 0.0882 0.043 Uiso 1 1 calc R . .
H9BB H -0.0476 -0.0678 0.1235 0.043 Uiso 1 1 calc R . .
C10B C -0.1568(7) 0.0722(7) 0.1752(6) 0.0403(18) Uani 1 1 d . . .
H10C H -0.1835 0.0980 0.2295 0.048 Uiso 1 1 calc R . .
H10D H -0.2191 -0.0086 0.1303 0.048 Uiso 1 1 calc R . .
C11B C -0.1580(3) 0.1469(3) 0.1103(3) 0.0325(15) Uani 1 1 d G A .
C12B C -0.2474(3) 0.0948(3) 0.0054(3) 0.0383(18) Uani 1 1 d G . .
H12B H -0.3038 0.0151 -0.0247 0.046 Uiso 1 1 calc R . .
C13B C -0.2526(4) 0.1617(4) -0.0545(3) 0.0402(18) Uani 1 1 d G . .
H13B H -0.3124 0.1268 -0.1246 0.048 Uiso 1 1 calc R . .
C14B C -0.1683(5) 0.2807(4) -0.0094(4) 0.0369(16) Uani 1 1 d G . .
H14B H -0.1718 0.3255 -0.0495 0.044 Uiso 1 1 calc R . .
C15B C -0.0789(4) 0.3328(3) 0.0955(4) 0.0321(15) Uani 1 1 d G A .
H15B H -0.0225 0.4125 0.1256 0.039 Uiso 1 1 calc R . .
C16B C -0.0737(3) 0.2659(3) 0.1553(3) 0.0301(14) Uani 1 1 d G . .

loop_
_atom_site_aniso_label
_atom_site_aniso_U_11
_atom_site_aniso_U_22
_atom_site_aniso_U_33
_atom_site_aniso_U_23
_atom_site_aniso_U_13
_atom_site_aniso_U_12
Te1 0.02667(13) 0.03369(15) 0.03435(15) 0.02673(12) 0.02239(11) 0.02209(11)
Te2A 0.02526(17) 0.02380(18) 0.02431(18) 0.01547(14) 0.01737(13) 0.01666(14)
Te2B 0.0256(9) 0.0324(10) 0.0267(9) 0.0248(7) 0.0136(7) 0.0204(7)
Pd 0.03010(16) 0.03769(18) 0.03157(17) 0.02676(14) 0.02272(13) 0.02616(14)
Cl1 0.0969(14) 0.186(2) 0.1135(16) 0.1135(14) 0.0684(12) 0.0970(14)
Cl2 0.0838(13) 0.0917(14) 0.0791(17) 0.0322(12) 0.0205(13) 0.0644(11)
O1W 0.063(3) 0.063(3) 0.104(4) 0.038(3) 0.058(3) 0.036(3)
O2W 0.110(2) 0.174(4) 0.065(2) 0.089(2) 0.0773(18) 0.126(2)
O3W 0.049(2) 0.058(2) 0.046(2) 0.0378(17) 0.0370(16) 0.0318(19)
O4W 0.145(6) 0.105(4) 0.137(6) 0.085(4) 0.030(5) 0.092(4)
O5W 0.177(11) 0.111(6) 0.083(5) 0.065(5) 0.035(6) -0.012(8)
O6W 0.125(8) 0.167(14) 0.173(12) -0.025(10) 0.083(8) 0.019(9)
O7WA 0.111(13) 0.135(18) 0.067(9) 0.046(10) 0.055(9) 0.015(13)
O7WB 0.125(9) 0.047(6) 0.100(9) 0.033(6) 0.072(7) 0.050(6)
N1A 0.0259(18) 0.0261(19) 0.032(2) 0.0203(16) 0.0180(16) 0.0167(15)
N2A 0.050(2) 0.057(3) 0.031(2) 0.0320(18) 0.0281(18) 0.040(2)
N1B 0.047(2) 0.043(2) 0.051(2) 0.0367(18) 0.0387(18) 0.0368(17)
N2B 0.039(2) 0.045(2) 0.056(3) 0.038(2) 0.032(2) 0.027(2)
C1A 0.033(2) 0.043(3) 0.035(2) 0.029(2) 0.0246(19) 0.027(2)
C2A 0.029(2) 0.032(3) 0.034(3) 0.022(2) 0.017(2) 0.015(2)
C3A 0.047(3) 0.040(3) 0.038(3) 0.029(2) 0.024(2) 0.029(2)
C4A 0.045(3) 0.039(3) 0.039(3) 0.031(2) 0.027(2) 0.027(2)
C5A 0.037(2) 0.040(2) 0.045(3) 0.034(2) 0.030(2) 0.027(2)
C6A 0.034(2) 0.045(3) 0.041(2) 0.034(2) 0.0312(18) 0.0290(19)
C7A 0.026(2) 0.034(2) 0.032(2) 0.0213(19) 0.0194(18) 0.0186(19)
C8A 0.039(2) 0.034(2) 0.036(3) 0.023(2) 0.022(2) 0.027(2)
C9A 0.046(3) 0.046(3) 0.038(3) 0.029(2) 0.023(2) 0.036(2)
C10A 0.042(3) 0.059(3) 0.037(3) 0.032(2) 0.028(2) 0.036(2)
C11A 0.056(2) 0.079(3) 0.042(3) 0.046(2) 0.040(2) 0.057(2)
C12A 0.076(3) 0.079(4) 0.058(3) 0.051(3) 0.056(2) 0.062(3)
C13A 0.093(3) 0.126(4) 0.063(3) 0.074(3) 0.068(2) 0.101(3)
C14A 0.060(3) 0.094(4) 0.057(3) 0.057(3) 0.043(2) 0.061(3)
C15A 0.050(3) 0.082(4) 0.048(3) 0.048(2) 0.038(2) 0.053(2)
C16A 0.045(2) 0.052(3) 0.034(2) 0.031(2) 0.0312(19) 0.036(2)
C1B 0.027(2) 0.037(2) 0.040(3) 0.025(2) 0.0240(19) 0.0224(19)
C2B 0.035(2) 0.030(2) 0.045(3) 0.0257(19) 0.030(2) 0.0237(18)
C3B 0.034(2) 0.040(3) 0.056(3) 0.027(2) 0.034(2) 0.024(2)
C4B 0.025(2) 0.048(3) 0.064(4) 0.032(3) 0.029(2) 0.026(2)
C5B 0.027(2) 0.043(3) 0.048(3) 0.025(2) 0.016(2) 0.024(2)
C6B 0.032(2) 0.027(2) 0.042(3) 0.022(2) 0.023(2) 0.0214(19)
C7B 0.045(3) 0.052(3) 0.042(3) 0.035(2) 0.028(2) 0.038(2)
C8B 0.048(3) 0.035(2) 0.065(3) 0.038(2) 0.040(2) 0.032(2)
C9B 0.043(3) 0.031(2) 0.063(3) 0.032(2) 0.039(2) 0.023(2)
C10B 0.033(3) 0.044(3) 0.059(3) 0.032(3) 0.030(2) 0.016(2)
C11B 0.027(2) 0.039(3) 0.051(3) 0.025(2) 0.028(2) 0.022(2)
C12B 0.027(2) 0.050(3) 0.053(3) 0.023(3) 0.026(2) 0.023(2)
C13B 0.036(2) 0.057(4) 0.047(3) 0.024(3) 0.025(2) 0.033(2)
C14B 0.040(2) 0.059(3) 0.038(3) 0.027(2) 0.027(2) 0.036(2)
C15B 0.031(2) 0.044(3) 0.038(3) 0.026(2) 0.021(2) 0.024(2)
C16B 0.032(2) 0.044(3) 0.040(3) 0.026(2) 0.0275(19) 0.028(2)

loop_
_atom_type_symbol
_atom_type_description
_atom_type_scat_dispersion_real
_atom_type_scat_dispersion_imag
_atom_type_scat_source
C C 0.0033 0.0016 'International Tables Vol C Tables 4.2.6.8 and 6.1.1.4'
H H 0.0000 0.0000 'International Tables Vol C Tables 4.2.6.8 and 6.1.1.4'
Cl Cl 0.1484 0.1585 'International Tables Vol C Tables 4.2.6.8 and 6.1.1.4'
N N 0.0061 0.0033 'International Tables Vol C Tables 4.2.6.8 and 6.1.1.4'
O O 0.0106 0.0060 'International Tables Vol C Tables 4.2.6.8 and 6.1.1.4'
Pd Pd -0.9988 1.0072 'International Tables Vol C Tables 4.2.6.8 and 6.1.1.4'
Te Te -0.5308 1.6751 'International Tables Vol C Tables 4.2.6.8 and 6.1.1.4'

loop_
_geom_angle_atom_site_label_1
_geom_angle_atom_site_label_2
_geom_angle_atom_site_label_3
_geom_angle
C1B Te1 C1A 94.26(14)
C1B Te1 Pd 115.05(8)
C1A Te1 Pd 88.69(9)
C16B Te2A C16A 94.07(16)
C16B Te2A Pd 98.82(12)
C16A Te2A Pd 98.92(12)
C16A Te2B Pd 114.66(18)
C16A Te2B C16B 91.01(18)
Pd Te2B C16B 93.16(14)
N1A Pd N2A 84.0(2)
N1A Pd Te2B 163.06(15)
N2A Pd Te2B 83.00(18)
N1A Pd Te1 93.98(14)
N2A Pd Te1 163.81(16)
Te2B Pd Te1 101.47(7)
N1A Pd Te2A 172.23(14)
N2A Pd Te2A 94.02(17)
Te2B Pd Te2A 11.53(6)
Te1 Pd Te2A 89.94(3)
H1W1 O1W H1W2 104.49(9)
H2W1 O2W H2W2 104.49(8)
H3W1 O3W H3W2 104.49(9)
H4W1 O4W H4W2 104.49(9)
H5W1 O5W H5W2 104.50(9)
H6W1 O6W H6W2 104.49(8)
C7A N1A C8A 113.9(5)
C7A N1A Pd 123.4(3)
C8A N1A Pd 105.2(4)
C7A N1A H1AA 104.0
C8A N1A H1AA 104.2
Pd N1A H1AA 104.2
C9A N2A C10A 112.7(5)
C9A N2A Pd 105.8(4)
C10A N2A Pd 121.0(5)
C9A N2A H2AB 105.0
C10A N2A H2AB 105.4
Pd N2A H2AB 105.5
C7B N1B C8B 114.2(6)
C7B N1B H1B 108.4
C8B N1B H1B 108.6
C9B N2B C10B 112.4(6)
C9B N2B H2B 109.3
C10B N2B H2B 109.0
C2A C1A C6A 120.0
C2A C1A Te1 116.94(15)
C6A C1A Te1 123.04(15)
C1A C2A C3A 120.0
C1A C2A H2AA 120.0
C3A C2A H2AA 120.0
C2A C3A C4A 120.0
C2A C3A H3AA 120.0
C4A C3A H3AA 120.0
C5A C4A C3A 120.0
C5A C4A H4AA 120.0
C3A C4A H4AA 120.0
C4A C5A C6A 120.0
C4A C5A H5AA 120.0
C6A C5A H5AA 120.0
C5A C6A C1A 120.0
C5A C6A C7A 118.1(3)
C1A C6A C7A 121.9(3)
N1A C7A C6A 114.4(5)
N1A C7A H7AA 108.7
C6A C7A H7AA 108.7
N1A C7A H7AB 108.7
C6A C7A H7AB 108.7
H7AA C7A H7AB 107.6
N1A C8A C9A 107.9(6)
N1A C8A H8AA 110.1
C9A C8A H8AA 110.1
N1A C8A H8AB 110.1
C9A C8A H8AB 110.1
H8AA C8A H8AB 108.4
N2A C9A C8A 109.3(5)
N2A C9A H9AA 109.8
C8A C9A H9AA 109.8
N2A C9A H9AB 109.8
C8A C9A H9AB 109.8
H9AA C9A H9AB 108.3
N2A C10A C11A 112.5(5)
N2A C10A H10A 109.1
C11A C10A H10A 109.1
N2A C10A H10B 109.1
C11A C10A H10B 109.1
H10A C10A H10B 107.8
C12A C11A C16A 120.0
C12A C11A C10A 118.1(4)
C16A C11A C10A 121.9(4)
C13A C12A C11A 120.0
C13A C12A H12A 120.0
C11A C12A H12A 120.0
C12A C13A C14A 120.0
C12A C13A H13A 120.0
C14A C13A H13A 120.0
C15A C14A C13A 120.0
C15A C14A H14A 120.0
C13A C14A H14A 120.0
C14A C15A C16A 120.0
C14A C15A H15A 120.0
C16A C15A H15A 120.0
C15A C16A C11A 120.0
C15A C16A Te2B 127.7(2)
C11A C16A Te2B 112.1(2)
C15A C16A Te2A 115.9(2)
C11A C16A Te2A 124.0(2)
Te2B C16A Te2A 12.07(7)
C2B C1B C6B 120.0
C2B C1B Te1 119.43(18)
C6B C1B Te1 120.35(18)
C3B C2B C1B 120.0
C3B C2B H2BA 120.0
C1B C2B H2BA 120.0
C2B C3B C4B 120.0
C2B C3B H3BA 120.0
C4B C3B H3BA 120.0
C5B C4B C3B 120.0
C5B C4B H4BA 120.0
C3B C4B H4BA 120.0
C6B C5B C4B 120.0
C6B C5B H5BA 120.0
C4B C5B H5BA 120.0
C5B C6B C1B 120.0
C5B C6B C7B 120.2(3)
C1B C6B C7B 119.8(3)
N1B C7B C6B 109.3(5)
N1B C7B H7BA 109.8
C6B C7B H7BA 109.8
N1B C7B H7BB 109.8
C6B C7B H7BB 109.8
H7BA C7B H7BB 108.3
N1B C8B C9B 109.2(6)
N1B C8B H8BA 109.8
C9B C8B H8BA 109.8
N1B C8B H8BB 109.8
C9B C8B H8BB 109.8
H8BA C8B H8BB 108.3
N2B C9B C8B 109.9(6)
N2B C9B H9BA 109.7
C8B C9B H9BA 109.7
N2B C9B H9BB 109.7
C8B C9B H9BB 109.7
H9BA C9B H9BB 108.2
N2B C10B C11B 111.4(5)
N2B C10B H10C 109.4
C11B C10B H10C 109.4
N2B C10B H10D 109.4
C11B C10B H10D 109.4
H10C C10B H10D 108.0
C12B C11B C16B 120.0
C12B C11B C10B 119.0(3)
C16B C11B C10B 121.0(3)
C11B C12B C13B 120.0
C11B C12B H12B 120.0
C13B C12B H12B 120.0
C12B C13B C14B 120.0
C12B C13B H13B 120.0
C14B C13B H13B 120.0
C15B C14B C13B 120.0
C15B C14B H14B 120.0
C13B C14B H14B 120.0
C16B C15B C14B 120.0
C16B C15B H15B 120.0
C14B C15B H15B 120.0
C15B C16B C11B 120.0
C15B C16B Te2A 119.64(18)
C11B C16B Te2A 120.21(18)
C15B C16B Te2B 111.38(18)
C11B C16B Te2B 128.62(18)
Te2A C16B Te2B 9.07(7)

loop_
_geom_bond_atom_site_label_1
_geom_bond_atom_site_label_2
_geom_bond_distance
Te1 C1B 2.131(3)
Te1 C1A 2.155(3)
Te1 Pd 2.5611(11)
Te2A C16B 2.085(3)
Te2A C16A 2.152(4)
Te2A Pd 2.5709(12)
Te2B C16A 1.838(5)
Te2B Pd 2.422(3)
Te2B C16B 2.466(4)
Pd N1A 2.112(5)
Pd N2A 2.117(6)
O1W H1W1 0.8501(6)
O1W H1W2 0.8500(6)
O2W H2W1 0.8500(6)
O2W H2W2 0.8500(6)
O3W H3W1 0.8500(6)
O3W H3W2 0.8500(6)
O4W H4W1 0.8500(6)
O4W H4W2 0.8500(6)
O5W H5W1 0.8500(6)
O5W H5W2 0.8500(6)
O6W H6W1 0.8500(6)
O6W H6W2 0.8500(6)
O7WA H3W2 1.43(3)
N1A C7A 1.488(8)
N1A C8A 1.501(8)
N1A H1AA 0.8999
N2A C9A 1.461(9)
N2A C10A 1.484(9)
N2A H2AB 0.9002
N1B C7B 1.466(8)
N1B C8B 1.485(8)
N1B H1B 0.9000
N2B C9B 1.472(10)
N2B C10B 1.480(10)
N2B H2B 0.9000
C1A C2A 1.3900
C1A C6A 1.3900
C2A C3A 1.3900
C2A H2AA 0.9300
C3A C4A 1.3900
C3A H3AA 0.9300
C4A C5A 1.3900
C4A H4AA 0.9300
C5A C6A 1.3900
C5A H5AA 0.9300
C6A C7A 1.517(7)
C7A H7AA 0.9700
C7A H7AB 0.9700
C8A C9A 1.515(10)
C8A H8AA 0.9700
C8A H8AB 0.9700
C9A H9AA 0.9700
C9A H9AB 0.9700
C10A C11A 1.536(7)
C10A H10A 0.9700
C10A H10B 0.9700
C11A C12A 1.3900
C11A C16A 1.3900
C12A C13A 1.3900
C12A H12A 0.9300
C13A C14A 1.3900
C13A H13A 0.9300
C14A C15A 1.3900
C14A H14A 0.9300
C15A C16A 1.3900
C15A H15A 0.9300
C1B C2B 1.3900
C1B C6B 1.3900
C2B C3B 1.3900
C2B H2BA 0.9300
C3B C4B 1.3900
C3B H3BA 0.9300
C4B C5B 1.3900
C4B H4BA 0.9300
C5B C6B 1.3900
C5B H5BA 0.9300
C6B C7B 1.531(8)
C7B H7BA 0.9700
C7B H7BB 0.9700
C8B C9B 1.520(10)
C8B H8BA 0.9700
C8B H8BB 0.9700
C9B H9BA 0.9700
C9B H9BB 0.9700
C10B C11B 1.528(9)
C10B H10C 0.9700
C10B H10D 0.9700
C11B C12B 1.3900
C11B C16B 1.3900
C12B C13B 1.3900
C12B H12B 0.9300
C13B C14B 1.3900
C13B H13B 0.9300
C14B C15B 1.3900
C14B H14B 0.9300
C15B C16B 1.3900
C15B H15B 0.9300

loop_
_geom_hbond_atom_site_label_D
_geom_hbond_atom_site_label_H
_geom_hbond_atom_site_label_A
_geom_hbond_distance_DH
_geom_hbond_distance_HA
_geom_hbond_distance_DA
_geom_hbond_angle_DHA
_geom_hbond_site_symmetry_A
O1W H1W1 Cl2 0.85 2.226(4) 3.031(4) 158.1(5) .
O1W H1W2 O6W 0.85 2.3621(16) 3.1042(16) 146.13(16) .
O2W H2W1 O5W 0.85 2.2671(16) 3.1160(17) 176.58(14) .
O2W H2W2 O2W 0.85 2.654(2) 3.077(2) 112.17(14) 2_556
O3W H3W1 O2W 0.85 2.1395(16) 2.7694(18) 130.66(13) 1_665
O3W H3W1 O6W 0.85 2.184(2) 2.629(2) 112.48(12) 2_666
O3W H3W2 O7WA 0.85 1.43(3) 2.22(2) 152.3(11) .
O4W H4W1 Cl1 0.85 2.338(4) 2.865(4) 120.5(2) .
O4W H4W2 O3W 0.85 1.900(2) 2.6313(17) 143.4(3) .
O5W H5W1 O7WB 0.85 2.251(17) 3.027(17) 151.7(4) 1_445
O5W H5W2 Cl1 0.85 2.221(4) 3.021(4) 156.8(3) 1_545
O6W H6W1 Cl1 0.85 2.314(4) 2.981(4) 135.7(2) 1_545
O6W H6W2 O4W 0.85 2.301(2) 3.0467(18) 146.62(13) 1_545
N1A H1AA Cl2 0.90 2.27 3.133(6) 161.6 2_666
N2A H2AB Cl1 0.90 2.36 3.179(8) 150.7 .
N1B H1B O1W 0.90 2.37 3.140(7) 143.7 .
N2B H2B O2W 0.90 2.49 3.286(7) 147.1 .

loop_
_geom_torsion_atom_site_label_1
_geom_torsion_atom_site_label_2
_geom_torsion_atom_site_label_3
_geom_torsion_atom_site_label_4
_geom_torsion
C16A Te2B Pd N1A 72.1(6)
C16B Te2B Pd N1A 164.7(5)
C16A Te2B Pd N2A 31.8(2)
C16B Te2B Pd N2A 124.3(2)
C16A Te2B Pd Te1 -132.45(16)
C16B Te2B Pd Te1 -39.89(12)
C16A Te2B Pd Te2A -131.1(4)
C16B Te2B Pd Te2A -38.6(3)
C1B Te1 Pd N1A 45.69(19)
C1A Te1 Pd N1A -48.40(17)
C1B Te1 Pd N2A 128.1(6)
C1A Te1 Pd N2A 34.0(6)
C1B Te1 Pd Te2B -127.32(13)
C1A Te1 Pd Te2B 138.58(11)
C1B Te1 Pd Te2A -127.59(11)
C1A Te1 Pd Te2A 138.32(9)
C16B Te2A Pd N1A -169.8(11)
C16A Te2A Pd N1A 94.6(11)
C16B Te2A Pd N2A 114.85(19)
C16A Te2A Pd N2A 19.27(19)
C16B Te2A Pd Te2B 131.9(3)
C16A Te2A Pd Te2B 36.3(3)
C16B Te2A Pd Te1 -49.44(12)
C16A Te2A Pd Te1 -145.01(11)
N2A Pd N1A C7A -148.9(5)
Te2B Pd N1A C7A 170.8(4)
Te1 Pd N1A C7A 14.9(5)
Te2A Pd N1A C7A 135.1(9)
N2A Pd N1A C8A -15.9(4)
Te2B Pd N1A C8A -56.2(7)
Te1 Pd N1A C8A 147.9(4)
Te2A Pd N1A C8A -91.9(12)
N1A Pd N2A C9A -14.5(4)
Te2B Pd N2A C9A 154.5(4)
Te1 Pd N2A C9A -98.3(6)
Te2A Pd N2A C9A 157.9(4)
N1A Pd N2A C10A -144.3(5)
Te2B Pd N2A C10A 24.8(4)
Te1 Pd N2A C10A 131.9(5)
Te2A Pd N2A C10A 28.2(5)
C1B Te1 C1A C2A 118.55(19)
Pd Te1 C1A C2A -126.42(18)
C1B Te1 C1A C6A -63.0(2)
Pd Te1 C1A C6A 52.06(18)
C6A C1A C2A C3A 0.0
Te1 C1A C2A C3A 178.5(2)
C1A C2A C3A C4A 0.0
C2A C3A C4A C5A 0.0
C3A C4A C5A C6A 0.0
C4A C5A C6A C1A 0.0
C4A C5A C6A C7A 179.1(4)
C2A C1A C6A C5A 0.0
Te1 C1A C6A C5A -178.4(2)
C2A C1A C6A C7A -179.0(4)
Te1 C1A C6A C7A 2.5(4)
C8A N1A C7A C6A -83.2(6)
Pd N1A C7A C6A 46.3(7)
C5A C6A C7A N1A 115.3(4)
C1A C6A C7A N1A -65.6(6)
C7A N1A C8A C9A -178.7(5)
Pd N1A C8A C9A 43.2(5)
C10A N2A C9A C8A 177.3(6)
Pd N2A C9A C8A 42.9(6)
N1A C8A C9A N2A -59.9(7)
C9A N2A C10A C11A 154.8(6)
Pd N2A C10A C11A -78.5(7)
N2A C10A C11A C12A -117.8(5)
N2A C10A C11A C16A 62.3(7)
C16A C11A C12A C13A 0.0
C10A C11A C12A C13A -179.9(4)
C11A C12A C13A C14A 0.0
C12A C13A C14A C15A 0.0
C13A C14A C15A C16A 0.0
C14A C15A C16A C11A 0.0
C14A C15A C16A Te2B 173.5(3)
C14A C15A C16A Te2A 176.8(3)
C12A C11A C16A C15A 0.0
C10A C11A C16A C15A 179.9(4)
C12A C11A C16A Te2B -174.5(3)
C10A C11A C16A Te2B 5.4(5)
C12A C11A C16A Te2A -176.6(3)
C10A C11A C16A Te2A 3.3(5)
Pd Te2B C16A C15A 135.1(2)
C16B Te2B C16A C15A 41.2(3)
Pd Te2B C16A C11A -51.0(3)
C16B Te2B C16A C11A -144.9(2)
Pd Te2B C16A Te2A 120.7(5)
C16B Te2B C16A Te2A 26.7(4)
C16B Te2A C16A C15A 44.88(19)
Pd Te2A C16A C15A 144.49(16)
C16B Te2A C16A C11A -138.4(3)
Pd Te2A C16A C11A -38.8(3)
C16B Te2A C16A Te2B -147.8(4)
Pd Te2A C16A Te2B -48.2(4)
C1A Te1 C1B C2B -30.3(2)
Pd Te1 C1B C2B -120.88(19)
C1A Te1 C1B C6B 155.0(2)
Pd Te1 C1B C6B 64.5(2)
C6B C1B C2B C3B 0.0
Te1 C1B C2B C3B -174.69(19)
C1B C2B C3B C4B 0.0
C2B C3B C4B C5B 0.0
C3B C4B C5B C6B 0.0
C4B C5B C6B C1B 0.0
C4B C5B C6B C7B 178.0(4)
C2B C1B C6B C5B 0.0
Te1 C1B C6B C5B 174.64(19)
C2B C1B C6B C7B -178.0(4)
Te1 C1B C6B C7B -3.4(5)
C8B N1B C7B C6B 79.9(7)
C5B C6B C7B N1B -141.8(4)
C1B C6B C7B N1B 36.2(6)
C7B N1B C8B C9B -175.3(6)
C10B N2B C9B C8B 171.2(6)
N1B C8B C9B N2B -48.8(8)
C9B N2B C10B C11B -73.9(7)
N2B C10B C11B C12B 125.1(5)
N2B C10B C11B C16B -56.7(7)
C16B C11B C12B C13B 0.0
C10B C11B C12B C13B 178.3(4)
C11B C12B C13B C14B 0.0
C12B C13B C14B C15B 0.0
C13B C14B C15B C16B 0.0
C14B C15B C16B C11B 0.0
C14B C15B C16B Te2A 175.6(3)
C14B C15B C16B Te2B 179.7(2)
C12B C11B C16B C15B 0.0
C10B C11B C16B C15B -178.2(5)
C12B C11B C16B Te2A -175.5(3)
C10B C11B C16B Te2A 6.2(5)
C12B C11B C16B Te2B -179.6(3)
C10B C11B C16B Te2B 2.1(5)
C16A Te2A C16B C15B 57.0(2)
Pd Te2A C16B C15B -42.68(18)
C16A Te2A C16B C11B -127.4(2)
Pd Te2A C16B C11B 132.87(19)
C16A Te2A C16B Te2B 31.8(5)
Pd Te2A C16B Te2B -67.9(4)
C16A Te2B C16B C15B 61.4(2)
Pd Te2B C16B C15B -53.36(17)
C16A Te2B C16B C11B -118.9(3)
Pd Te2B C16B C11B 126.3(2)
C16A Te2B C16B Te2A -142.1(5)
Pd Te2B C16B Te2A 103.2(5)
